data_7018826
loop_
_publ_author_name
'Ni, Jia'
'Wei, Kai-Ju'
'Min, Yuanzeng'
'Chen, Yaowen'
'Zhan, Shunze'
'Li, Dan'
'Liu, Yangzhong'

_publ_section_title
;
 Copper(i) coordination polymers of 2,2'-dipyridylamine derivatives:
 syntheses, structures, and luminescence.
;
_journal_issue 17
_journal_name_full 'Dalton transactions (Cambridge, England : 2003)'
_journal_page_first 5280
_journal_page_last 5293
_journal_paper_doi 10.1039/c2dt12032a
_journal_volume 41
_journal_year 2012
_chemical_formula_sum 'C13 H10 Br3 Cu3 N3 O0'
_chemical_formula_weight 638.59
_chemical_name_systematic
;
?
;
_space_group_IT_number 14
_symmetry_cell_setting monoclinic
_symmetry_space_group_name_Hall '-P 2ybc'
_symmetry_space_group_name_H-M 'P 1 21/c 1'
_atom_sites_solution_hydrogens geom
_atom_sites_solution_primary direct
_atom_sites_solution_secondary difmap
_audit_creation_method SHELXL-97
_cell_angle_alpha 90.00
_cell_angle_beta 104.2390(10)
_cell_angle_gamma 90.00
_cell_formula_units_Z 4
_cell_length_a 12.3130(9)
_cell_length_b 17.5191(12)
_cell_length_c 7.3772(5)
_cell_measurement_temperature 293(2)
_cell_volume 1542.47(19)
_computing_cell_refinement 'SAINT (Bruker, 2002)'
_computing_data_collection 'SMART (Bruker, 2002)'
_computing_data_reduction SAINT
_computing_molecular_graphics 'ORTEP-II (Johnson, 1976)'
_computing_publication_material SHELXL-97
_computing_structure_refinement 'SHELXL-97 (Sheldrick, 1997)'
_computing_structure_solution 'SHELXS-97 (Sheldrick, 1997)'
_diffrn_ambient_temperature 293(2)
_diffrn_measured_fraction_theta_full 0.992
_diffrn_measured_fraction_theta_max 0.992
_diffrn_measurement_device_type 'Bruker APEX area-dectector diffractometer'
_diffrn_measurement_method '\f and \w-scan'
_diffrn_radiation_monochromator graphite
_diffrn_radiation_source 'fine-focus sealed tube'
_diffrn_radiation_type MoK\a
_diffrn_radiation_wavelength 0.71073
_diffrn_reflns_av_R_equivalents 0.0330
_diffrn_reflns_av_sigmaI/netI 0.0408
_diffrn_reflns_limit_h_max 14
_diffrn_reflns_limit_h_min -14
_diffrn_reflns_limit_k_max 20
_diffrn_reflns_limit_k_min -10
_diffrn_reflns_limit_l_max 8
_diffrn_reflns_limit_l_min -7
_diffrn_reflns_number 7232
_diffrn_reflns_theta_full 25.00
_diffrn_reflns_theta_max 25.00
_diffrn_reflns_theta_min 2.06
_diffrn_standards_decay_% 0
_diffrn_standards_interval_count 0
_diffrn_standards_interval_time 0
_diffrn_standards_number 0
_exptl_absorpt_coefficient_mu 11.865
_exptl_absorpt_correction_T_max 0.3301
_exptl_absorpt_correction_T_min 0.2000
_exptl_absorpt_correction_type multi-scan
_exptl_absorpt_process_details 'SADABS (Bruker, 2002)'
_exptl_crystal_colour yellow
_exptl_crystal_density_diffrn 2.750
_exptl_crystal_density_method 'not measured'
_exptl_crystal_description block
_exptl_crystal_F_000 1204
_exptl_crystal_size_max 0.20
_exptl_crystal_size_mid 0.13
_exptl_crystal_size_min 0.12
_refine_diff_density_max 1.192
_refine_diff_density_min -0.868
_refine_diff_density_rms 0.151
_refine_ls_extinction_method none
_refine_ls_goodness_of_fit_ref 1.034
_refine_ls_hydrogen_treatment constr
_refine_ls_matrix_type full
_refine_ls_number_parameters 199
_refine_ls_number_reflns 2697
_refine_ls_number_restraints 0
_refine_ls_restrained_S_all 1.034
_refine_ls_R_factor_all 0.0513
_refine_ls_R_factor_gt 0.0399
_refine_ls_shift/su_max 0.001
_refine_ls_shift/su_mean 0.000
_refine_ls_structure_factor_coef Fsqd
_refine_ls_weighting_details 'calc w=1/[\s^2^(Fo^2^)+(0.0631P)^2^+2.0828P] where P=(Fo^2^+2Fc^2^)/3'
_refine_ls_weighting_scheme calc
_refine_ls_wR_factor_gt 0.1028
_refine_ls_wR_factor_ref 0.1119
_reflns_number_gt 2173
_reflns_number_total 2697
_reflns_threshold_expression >2sigma(I)
_cod_data_source_file c2dt12032a.txt
_cod_data_source_block 2
_cod_depositor_comments
;
The following automatic conversions were performed:

'_symmetry_cell_setting' value 'Monoclinic' changed to 'monoclinic'
according to /home/saulius/struct/CIF-dictionaries/cif_core.dic
dictionary named 'cif_core.dic' version 2.4.1 from
2010-06-29.

'_exptl_absorpt_correction_type' value 'Multi-scan'
changed to 'multi-scan' according to
/home/saulius/struct/CIF-dictionaries/cif_core.dic dictionary named
'cif_core.dic' version 2.4.1 from 2010-06-29.

Automatic conversion script
Id: cif_fix_values 1715 2011-07-08 13:25:40Z adriana 
;
_cod_original_sg_symbol_H-M P2(1)/c
_cod_database_code 7018826

loop_
_symmetry_equiv_pos_as_xyz
'x, y, z'
'-x, y+1/2, -z+1/2'
'-x, -y, -z'
'x, -y-1/2, z-1/2'

loop_
_atom_site_label
_atom_site_type_symbol
_atom_site_fract_x
_atom_site_fract_y
_atom_site_fract_z
_atom_site_U_iso_or_equiv
_atom_site_adp_type
_atom_site_occupancy
_atom_site_symmetry_multiplicity
_atom_site_calc_flag
_atom_site_refinement_flags
Br1 Br 0.59145(6) 1.23244(4) 0.06617(10) 0.0450(2) Uani 1 1 d .
Br2 Br 0.88536(5) 1.18658(4) -0.02609(9) 0.0357(2) Uani 1 1 d .
Br3 Br 0.78398(5) 1.09013(4) -0.54977(9) 0.0371(2) Uani 1 1 d .
C1 C 0.5778(6) 1.0462(4) -0.1753(9) 0.0398(16) Uani 1 1 d .
H1 H 0.5575 1.0973 -0.1926 0.048 Uiso 1 1 calc R
C2 C 0.5079(5) 0.9923(4) -0.2780(9) 0.0407(17) Uani 1 1 d .
H2 H 0.4403 1.0064 -0.3587 0.049 Uiso 1 1 calc R
C3 C 0.5401(6) 0.9168(4) -0.2589(9) 0.0418(17) Uani 1 1 d .
H3 H 0.4943 0.8789 -0.3256 0.050 Uiso 1 1 calc R
C4 C 0.6421(6) 0.8984(4) -0.1382(10) 0.0396(16) Uani 1 1 d .
H4 H 0.6677 0.8483 -0.1278 0.048 Uiso 1 1 calc R
C5 C 0.7046(5) 0.9554(3) -0.0344(8) 0.0262(13) Uani 1 1 d .
C6 C 0.8114(5) 0.8923(3) 0.2469(8) 0.0272(13) Uani 1 1 d .
C7 C 0.7132(5) 0.8690(4) 0.2935(9) 0.0363(15) Uani 1 1 d .
H7 H 0.6442 0.8843 0.2192 0.044 Uiso 1 1 calc R
C8 C 0.7166(6) 0.8241(4) 0.4465(9) 0.0408(16) Uani 1 1 d .
H8 H 0.6509 0.8073 0.4742 0.049 Uiso 1 1 calc R
C9 C 0.8213(6) 0.8039(4) 0.5605(9) 0.0409(17) Uani 1 1 d .
H9 H 0.8275 0.7755 0.6691 0.049 Uiso 1 1 calc R
C10 C 0.9144(6) 0.8274(4) 0.5056(9) 0.0369(15) Uani 1 1 d .
H10 H 0.9841 0.8136 0.5800 0.044 Uiso 1 1 calc R
C11 C 0.9073(5) 0.9693(3) 0.0512(8) 0.0270(13) Uani 1 1 d .
C12 C 0.9170(5) 0.9649(4) -0.1333(8) 0.0302(13) Uani 1 1 d .
H12 H 0.8605 0.9418 -0.2237 0.036 Uiso 1 1 calc R
C13 C 0.9909(5) 1.0055(3) 0.1826(8) 0.0261(13) Uani 1 1 d .
H13A H 0.9848 1.0098 0.3054 0.031 Uiso 1 1 calc R
Cu1 Cu 0.75421(9) 1.11517(6) 0.11050(13) 0.0522(3) Uani 1 1 d .
Cu2 Cu 0.72119(9) 1.27343(7) -0.12536(16) 0.0640(3) Uani 1 1 d .
Cu3 Cu 0.93925(7) 1.12129(6) -0.27754(12) 0.0479(3) Uani 1 1 d .
N1 N 0.6741(4) 1.0286(3) -0.0508(7) 0.0326(12) Uani 1 1 d .
N2 N 0.8087(4) 0.9389(3) 0.0946(7) 0.0286(11) Uani 1 1 d .
N3 N 0.9119(4) 0.8692(3) 0.3516(7) 0.0292(11) Uani 1 1 d .

loop_
_atom_site_aniso_label
_atom_site_aniso_U_11
_atom_site_aniso_U_22
_atom_site_aniso_U_33
_atom_site_aniso_U_23
_atom_site_aniso_U_13
_atom_site_aniso_U_12
Br1 0.0438(4) 0.0515(5) 0.0411(4) 0.0063(3) 0.0132(3) 0.0004(3)
Br2 0.0354(4) 0.0331(4) 0.0408(4) 0.0013(3) 0.0133(3) 0.0020(3)
Br3 0.0317(4) 0.0402(4) 0.0355(4) 0.0005(3) 0.0012(3) -0.0003(3)
C1 0.038(4) 0.040(4) 0.040(4) 0.004(3) 0.006(3) 0.007(3)
C2 0.021(3) 0.058(5) 0.039(4) 0.001(3) -0.002(3) 0.005(3)
C3 0.029(4) 0.051(4) 0.041(4) -0.005(3) 0.002(3) -0.015(3)
C4 0.040(4) 0.034(4) 0.046(4) 0.001(3) 0.013(3) 0.001(3)
C5 0.016(3) 0.031(3) 0.031(3) 0.003(3) 0.005(2) -0.003(2)
C6 0.023(3) 0.027(3) 0.030(3) -0.002(3) 0.004(3) -0.004(3)
C7 0.021(3) 0.039(4) 0.047(4) 0.006(3) 0.006(3) 0.002(3)
C8 0.044(4) 0.041(4) 0.043(4) 0.000(3) 0.021(3) -0.009(3)
C9 0.056(5) 0.032(4) 0.041(4) 0.011(3) 0.022(3) 0.003(3)
C10 0.037(4) 0.033(3) 0.038(4) 0.004(3) 0.005(3) 0.007(3)
C11 0.024(3) 0.024(3) 0.034(3) 0.003(3) 0.009(2) 0.004(3)
C12 0.025(3) 0.030(3) 0.034(3) 0.000(3) 0.004(3) 0.004(3)
C13 0.024(3) 0.029(3) 0.025(3) 0.004(2) 0.005(2) 0.002(3)
Cu1 0.0555(6) 0.0494(6) 0.0496(5) -0.0063(4) 0.0090(5) -0.0156(5)
Cu2 0.0522(6) 0.0668(7) 0.0723(7) 0.0100(5) 0.0143(5) 0.0015(5)
Cu3 0.0307(5) 0.0677(7) 0.0461(5) -0.0023(4) 0.0109(4) 0.0043(4)
N1 0.028(3) 0.032(3) 0.035(3) 0.002(2) 0.003(2) 0.003(2)
N2 0.015(2) 0.034(3) 0.034(3) 0.007(2) 0.001(2) -0.004(2)
N3 0.029(3) 0.027(3) 0.033(3) 0.000(2) 0.011(2) 0.003(2)

loop_
_atom_type_symbol
_atom_type_description
_atom_type_scat_dispersion_real
_atom_type_scat_dispersion_imag
_atom_type_scat_source
C C 0.0033 0.0016 'International Tables Vol C Tables 4.2.6.8 and 6.1.1.4'
H H 0.0000 0.0000 'International Tables Vol C Tables 4.2.6.8 and 6.1.1.4'
Br Br -0.2901 2.4595 'International Tables Vol C Tables 4.2.6.8 and 6.1.1.4'
Cu Cu 0.3201 1.2651 'International Tables Vol C Tables 4.2.6.8 and 6.1.1.4'
N N 0.0061 0.0033 'International Tables Vol C Tables 4.2.6.8 and 6.1.1.4'
O O 0.0106 0.0060 'International Tables Vol C Tables 4.2.6.8 and 6.1.1.4'

loop_
_geom_angle_atom_site_label_1
_geom_angle_atom_site_label_2
_geom_angle_atom_site_label_3
_geom_angle
_geom_angle_site_symmetry_1
_geom_angle_site_symmetry_3
Cu2 Br1 Cu2 100.23(5) 4_586 .
Cu2 Br1 Cu1 65.13(4) 4_586 .
Cu2 Br1 Cu1 74.91(4) . .
Cu3 Br2 Cu1 114.16(4) . .
Cu3 Br2 Cu2 114.90(4) . .
Cu1 Br2 Cu2 82.15(4) . .
Cu3 Br3 Cu1 132.44(4) . 1_554
Cu3 Br3 Cu2 95.96(4) . 4_585
Cu1 Br3 Cu2 69.47(4) 1_554 4_585
N1 C1 C2 123.1(6) . .
N1 C1 H1 118.4 . .
C2 C1 H1 118.4 . .
C1 C2 C3 118.6(6) . .
C1 C2 H2 120.7 . .
C3 C2 H2 120.7 . .
C2 C3 C4 118.7(6) . .
C2 C3 H3 120.6 . .
C4 C3 H3 120.6 . .
C5 C4 C3 118.9(6) . .
C5 C4 H4 120.5 . .
C3 C4 H4 120.5 . .
N1 C5 C4 122.8(6) . .
N1 C5 N2 116.3(5) . .
C4 C5 N2 120.9(6) . .
N3 C6 N2 118.5(5) . .
N3 C6 C7 119.9(6) . .
N2 C6 C7 121.6(5) . .
C8 C7 C6 121.2(6) . .
C8 C7 H7 119.4 . .
C6 C7 H7 119.4 . .
C7 C8 C9 118.5(6) . .
C7 C8 H8 120.7 . .
C9 C8 H8 120.7 . .
C10 C9 C8 117.4(6) . .
C10 C9 H9 121.3 . .
C8 C9 H9 121.3 . .
N3 C10 C9 124.5(6) . .
N3 C10 H10 117.8 . .
C9 C10 H10 117.8 . .
C13 C11 C12 118.8(6) . .
C13 C11 N2 122.6(5) . .
C12 C11 N2 118.5(5) . .
C13 C12 C11 120.7(6) 3_775 .
C13 C12 H12 119.6 3_775 .
C11 C12 H12 119.6 . .
C12 C13 C11 120.5(5) 3_775 .
C12 C13 Cu3 99.5(4) 3_775 3_775
C11 C13 Cu3 86.1(4) . 3_775
C12 C13 H13A 119.7 3_775 .
C11 C13 H13A 119.7 . .
Cu3 C13 H13A 84.4 3_775 .
N1 Cu1 Br2 114.57(15) . .
N1 Cu1 Br3 112.97(15) . 1_556
Br2 Cu1 Br3 123.91(4) . 1_556
N1 Cu1 Br1 104.26(15) . .
Br2 Cu1 Br1 95.82(4) . .
Br3 Cu1 Br1 99.75(4) 1_556 .
N1 Cu1 Cu2 141.34(16) . 4_586
Br2 Cu1 Cu2 98.67(4) . 4_586
Br3 Cu1 Cu2 56.10(3) 1_556 4_586
Br1 Cu1 Cu2 50.79(3) . 4_586
Br1 Cu2 Br1 98.81(5) 4_585 .
Br1 Cu2 Br2 123.10(5) 4_585 .
Br1 Cu2 Br2 104.18(5) . .
Br1 Cu2 Br3 109.85(5) 4_585 4_586
Br1 Cu2 Br3 110.60(5) . 4_586
Br2 Cu2 Br3 109.27(5) . 4_586
Br1 Cu2 Cu1 64.08(4) 4_585 4_585
Br1 Cu2 Cu1 143.57(5) . 4_585
Br2 Cu2 Cu1 112.11(5) . 4_585
Br3 Cu2 Cu1 54.43(3) 4_586 4_585
N3 Cu3 Br2 127.05(15) 3_775 .
N3 Cu3 C13 82.8(2) 3_775 3_775
Br2 Cu3 C13 111.01(14) . 3_775
N3 Cu3 Br3 111.50(14) 3_775 .
Br2 Cu3 Br3 115.26(4) . .
C13 Cu3 Br3 100.44(14) 3_775 .
C5 N1 C1 117.7(6) . .
C5 N1 Cu1 125.5(4) . .
C1 N1 Cu1 116.7(4) . .
C6 N2 C5 120.0(5) . .
C6 N2 C11 123.3(5) . .
C5 N2 C11 116.6(5) . .
C10 N3 C6 118.3(5) . .
C10 N3 Cu3 115.7(4) . 3_775
C6 N3 Cu3 125.4(4) . 3_775

loop_
_geom_bond_atom_site_label_1
_geom_bond_atom_site_label_2
_geom_bond_distance
_geom_bond_site_symmetry_2
Br1 Cu2 2.4398(13) 4_586
Br1 Cu2 2.4848(13) .
Br1 Cu1 2.8321(13) .
Br2 Cu3 2.4074(11) .
Br2 Cu1 2.4472(12) .
Br2 Cu2 2.4918(13) .
Br3 Cu3 2.4694(11) .
Br3 Cu1 2.4812(11) 1_554
Br3 Cu2 2.5318(14) 4_585
C1 N1 1.345(8) .
C1 C2 1.373(10) .
C1 H1 0.9300 .
C2 C3 1.379(11) .
C2 H2 0.9300 .
C3 C4 1.387(10) .
C3 H3 0.9300 .
C4 C5 1.374(9) .
C4 H4 0.9300 .
C5 N1 1.333(8) .
C5 N2 1.425(7) .
C6 N3 1.349(8) .
C6 N2 1.383(7) .
C6 C7 1.397(9) .
C7 C8 1.368(9) .
C7 H7 0.9300 .
C8 C9 1.401(10) .
C8 H8 0.9300 .
C9 C10 1.369(9) .
C9 H9 0.9300 .
C10 N3 1.346(8) .
C10 H10 0.9300 .
C11 C13 1.382(8) .
C11 C12 1.397(8) .
C11 N2 1.433(7) .
C12 C13 1.374(8) 3_775
C12 H12 0.9300 .
C13 C12 1.374(8) 3_775
C13 Cu3 2.422(6) 3_775
C13 H13A 0.9300 .
Cu1 N1 2.028(5) .
Cu1 Br3 2.4812(11) 1_556
Cu1 Cu2 2.8567(15) 4_586
Cu2 Br1 2.4398(13) 4_585
Cu2 Br3 2.5318(14) 4_586
Cu2 Cu1 2.8567(15) 4_585
Cu3 N3 2.044(5) 3_775
Cu3 C13 2.422(6) 3_775
N3 Cu3 2.044(5) 3_775

loop_
_geom_torsion_atom_site_label_1
_geom_torsion_atom_site_label_2
_geom_torsion_atom_site_label_3
_geom_torsion_atom_site_label_4
_geom_torsion
_geom_torsion_site_symmetry_1
_geom_torsion_site_symmetry_4
N1 C1 C2 C3 -2.9(11) . .
C1 C2 C3 C4 -0.6(10) . .
C2 C3 C4 C5 3.5(10) . .
C3 C4 C5 N1 -3.3(10) . .
C3 C4 C5 N2 178.5(6) . .
N3 C6 C7 C8 1.3(10) . .
N2 C6 C7 C8 -178.7(6) . .
C6 C7 C8 C9 2.3(10) . .
C7 C8 C9 C10 -3.2(10) . .
C8 C9 C10 N3 0.8(11) . .
C13 C11 C12 C13 1.4(10) . 3_775
N2 C11 C12 C13 178.8(5) . 3_775
C12 C11 C13 C12 -1.4(10) . 3_775
N2 C11 C13 C12 -178.7(5) . 3_775
C12 C11 C13 Cu3 -100.2(5) . 3_775
N2 C11 C13 Cu3 82.6(5) . 3_775
Cu3 Br2 Cu1 N1 -17.55(17) . .
Cu2 Br2 Cu1 N1 96.28(17) . .
Cu3 Br2 Cu1 Br3 127.96(5) . 1_556
Cu2 Br2 Cu1 Br3 -118.21(6) . 1_556
Cu3 Br2 Cu1 Br1 -126.15(4) . .
Cu2 Br2 Cu1 Br1 -12.32(4) . .
Cu3 Br2 Cu1 Cu2 -177.31(4) . 4_586
Cu2 Br2 Cu1 Cu2 -63.48(3) . 4_586
Cu2 Br1 Cu1 N1 146.35(16) 4_586 .
Cu2 Br1 Cu1 N1 -104.52(16) . .
Cu2 Br1 Cu1 Br2 -96.44(4) 4_586 .
Cu2 Br1 Cu1 Br2 12.68(4) . .
Cu2 Br1 Cu1 Br3 29.46(4) 4_586 1_556
Cu2 Br1 Cu1 Br3 138.59(4) . 1_556
Cu2 Br1 Cu1 Cu2 109.13(4) . 4_586
Cu2 Br1 Cu2 Br1 175.32(6) 4_586 4_585
Cu1 Br1 Cu2 Br1 114.75(5) . 4_585
Cu2 Br1 Cu2 Br2 47.79(4) 4_586 .
Cu1 Br1 Cu2 Br2 -12.78(4) . .
Cu2 Br1 Cu2 Br3 -69.51(5) 4_586 4_586
Cu1 Br1 Cu2 Br3 -130.08(5) . 4_586
Cu2 Br1 Cu2 Cu1 -127.01(10) 4_586 4_585
Cu1 Br1 Cu2 Cu1 172.42(10) . 4_585
Cu3 Br2 Cu2 Br1 16.81(7) . 4_585
Cu1 Br2 Cu2 Br1 -96.24(6) . 4_585
Cu3 Br2 Cu2 Br1 127.50(5) . .
Cu1 Br2 Cu2 Br1 14.45(5) . .
Cu3 Br2 Cu2 Br3 -114.29(5) . 4_586
Cu1 Br2 Cu2 Br3 132.66(5) . 4_586
Cu3 Br2 Cu2 Cu1 -55.83(6) . 4_585
Cu1 Br2 Cu2 Cu1 -168.88(5) . 4_585
Cu1 Br2 Cu3 N3 -150.05(18) . 3_775
Cu2 Br2 Cu3 N3 117.48(18) . 3_775
Cu1 Br2 Cu3 C13 -53.11(15) . 3_775
Cu2 Br2 Cu3 C13 -145.59(15) . 3_775
Cu1 Br2 Cu3 Br3 60.20(6) . .
Cu2 Br2 Cu3 Br3 -32.27(7) . .
Cu1 Br3 Cu3 N3 -26.91(17) 1_554 3_775
Cu2 Br3 Cu3 N3 -94.44(16) 4_585 3_775
Cu1 Br3 Cu3 Br2 127.49(6) 1_554 .
Cu2 Br3 Cu3 Br2 59.96(5) 4_585 .
Cu1 Br3 Cu3 C13 -113.18(15) 1_554 3_775
Cu2 Br3 Cu3 C13 179.30(14) 4_585 3_775
C4 C5 N1 C1 -0.1(9) . .
N2 C5 N1 C1 178.2(5) . .
C4 C5 N1 Cu1 174.8(5) . .
N2 C5 N1 Cu1 -6.9(8) . .
C2 C1 N1 C5 3.2(10) . .
C2 C1 N1 Cu1 -172.1(5) . .
Br2 Cu1 N1 C5 96.8(5) . .
Br3 Cu1 N1 C5 -52.5(5) 1_556 .
Br1 Cu1 N1 C5 -159.8(5) . .
Cu2 Cu1 N1 C5 -116.4(5) 4_586 .
Br2 Cu1 N1 C1 -88.3(5) . .
Br3 Cu1 N1 C1 122.4(4) 1_556 .
Br1 Cu1 N1 C1 15.1(5) . .
Cu2 Cu1 N1 C1 58.5(6) 4_586 .
N3 C6 N2 C5 171.0(5) . .
C7 C6 N2 C5 -9.0(9) . .
N3 C6 N2 C11 -5.5(9) . .
C7 C6 N2 C11 174.6(6) . .
N1 C5 N2 C6 118.5(6) . .
C4 C5 N2 C6 -63.2(8) . .
N1 C5 N2 C11 -64.9(7) . .
C4 C5 N2 C11 113.4(6) . .
C13 C11 N2 C6 -49.2(8) . .
C12 C11 N2 C6 133.6(6) . .
C13 C11 N2 C5 134.3(6) . .
C12 C11 N2 C5 -43.0(8) . .
C9 C10 N3 C6 2.7(10) . .
C9 C10 N3 Cu3 -168.7(5) . 3_775
N2 C6 N3 C10 176.3(6) . .
C7 C6 N3 C10 -3.7(9) . .
N2 C6 N3 Cu3 -13.1(8) . 3_775
C7 C6 N3 Cu3 166.8(5) . 3_775
